data_4308529
loop_
_publ_author_name
'Shu Qin Liu'
'Takayoshi Kuroda-Sowa'
'Hisashi Konaka'
'Yusaku Suenaga'
'Masahiko Maekawa'
'Tomonari Mizutani'
'Gui Ling Ning'
'Megumu Munakata'

_publ_section_title
;
Silver(I) Coordination Polymers of Fluorescent Oligo(phenylenevinylene)
with \p-\p Stackings: Luminescence and Conductivity
;
_journal_name_full 'Inorganic Chemistry'
_journal_page_first 1031
_journal_page_last 1036
_journal_paper_doi 10.1021/ic0400585
_journal_volume 44
_journal_year 2005
_chemical_formula_moiety 'C24 H30 Ag2 O4 2+, 2(B F4 1-) '
_chemical_formula_structural '(Ag2 (C24 H22) (H2 O)2) (B F4)2 '
_chemical_formula_sum 'C24 H30 Ag2 B2 F8 O4'
_chemical_formula_weight 771.84
_space_group_IT_number 14
_symmetry_cell_setting monoclinic
_symmetry_Int_Tables_number 14
_symmetry_space_group_name_Hall '-P 2ybc'
_symmetry_space_group_name_H-M 'P 1 21/c 1'
_cell_angle_alpha 90
_cell_angle_beta 105.106(7)
_cell_angle_gamma 90
_cell_formula_units_Z 2
_cell_length_a 8.954(2)
_cell_length_b 8.220(1)
_cell_length_c 20.057(3)
_cell_measurement_reflns_used 4440
_cell_measurement_temperature 150.2
_cell_measurement_theta_max 27.5
_cell_measurement_theta_min 3.2
_cell_volume 1425.2(4)
_computing_cell_refinement CRYSTALCLEAR
_computing_data_collection CRYSTALCLEAR
_computing_data_reduction 'teXsan Ver. 1.11'
_computing_publication_material 'teXsan Ver. 1.11'
_computing_structure_refinement SHELXL97
_computing_structure_solution SIR88
_diffrn_detector_area_resol_mean 14.62
_diffrn_measured_fraction_theta_full 1.00
_diffrn_measured_fraction_theta_max 1.00
_diffrn_measurement_device_type 'Rigaku/MSC Mercury CCD'
_diffrn_measurement_method \w
_diffrn_radiation_type 'Mo K\a'
_diffrn_radiation_wavelength 0.7107
_diffrn_reflns_av_R_equivalents 0.051
_diffrn_reflns_limit_h_max 11
_diffrn_reflns_limit_h_min -10
_diffrn_reflns_limit_k_max 10
_diffrn_reflns_limit_k_min -10
_diffrn_reflns_limit_l_max 21
_diffrn_reflns_limit_l_min -26
_diffrn_reflns_number 10830
_diffrn_reflns_theta_full 27.48
_diffrn_reflns_theta_max 27.48
_diffrn_reflns_theta_min 3.16
_exptl_absorpt_coefficient_mu 1.451
_exptl_absorpt_correction_T_max 0.852
_exptl_absorpt_correction_T_min 0.744
_exptl_absorpt_correction_type multi-scan
_exptl_absorpt_process_details '(Jacobson, 1998)'
_exptl_crystal_colour Yellow
_exptl_crystal_density_diffrn 1.798
_exptl_crystal_density_method 'not measured'
_exptl_crystal_description Block
_exptl_crystal_F_000 764.0
_exptl_crystal_size_max 0.250
_exptl_crystal_size_mid 0.170
_exptl_crystal_size_min 0.110
_refine_diff_density_max 1.70
_refine_diff_density_min -1.08
_refine_ls_extinction_coef 0.0536
_refine_ls_extinction_expression Fc^*^=kFc[1+0.001xFc^2^\l^3^/sin(2\q)]^-1/4^
_refine_ls_extinction_method SHELXL
_refine_ls_goodness_of_fit_ref 1.240
_refine_ls_hydrogen_treatment noref
_refine_ls_number_parameters 182
_refine_ls_number_reflns 2850
_refine_ls_R_factor_gt 0.0659
_refine_ls_shift/su_max 0.0010
_refine_ls_structure_factor_coef Fsqd
_refine_ls_weighting_details 'w = 1/[\s^2^(Fo^2^) + (0.0977P)^2^+2.6476P] where P=(Fo^2^+2Fc^2^)/3'
_refine_ls_weighting_scheme calc
_refine_ls_wR_factor_ref 0.1838
_reflns_number_gt 2850
_reflns_number_total 3171
_reflns_threshold_expression >2.0sigma(I)
_cod_data_source_file ic0400585_s1_3.cif
_cod_data_source_block '[Ag2(bmsb)(H2O)4](BF4)2'
_cod_original_cell_volume 1425.3(4)
_cod_original_sg_symbol_H-M 'P 21/c '
_cod_original_formula_sum 'C24 H30 Ag2 B2 F8 O4 '
_cod_database_code 4308529

loop_
_symmetry_equiv_pos_as_xyz
x,y,z
-x,1/2+y,1/2-z
-x,-y,-z
x,1/2-y,1/2+z

loop_
_atom_site_label
_atom_site_type_symbol
_atom_site_fract_x
_atom_site_fract_y
_atom_site_fract_z
_atom_site_U_iso_or_equiv
_atom_site_adp_type
_atom_site_occupancy
_atom_site_calc_flag
_atom_site_refinement_flags
_atom_site_disorder_assembly
_atom_site_disorder_group
Ag(1) Ag 0.30058(5) 0.31701(5) 0.89392(2) 0.0380(3) Uani 1.00 d . . .
F(1) F -0.3778(6) 0.1287(8) 0.7217(3) 0.077(1) Uani 1.00 d . . .
F(2) F -0.1380(7) 0.2118(9) 0.7628(4) 0.113(3) Uani 1.00 d . . .
F(3) F -0.3264(7) 0.3490(7) 0.7914(3) 0.080(2) Uani 1.00 d . . .
F(4) F -0.300(1) 0.3563(8) 0.6824(3) 0.125(3) Uani 1.00 d . . .
O(1) O 0.0870(7) 0.4507(7) 0.8187(3) 0.070(2) Uani 1.00 d . . .
O(2) O 0.425(1) 0.1672(10) 0.8252(5) 0.112(3) Uani 1.00 d . . .
C(1) C 0.0325(6) 0.2255(6) 1.0018(3) 0.0252(9) Uani 1.00 d . . .
C(2) C 0.1692(6) 0.1954(6) 1.0543(3) 0.030(1) Uani 1.00 d . . .
C(3) C 0.2913(6) 0.1163(7) 1.0375(3) 0.035(1) Uani 1.00 d . . .
C(4) C 0.2825(6) 0.0627(7) 0.9709(3) 0.037(1) Uani 1.00 d . . .
C(5) C 0.1454(6) 0.0879(6) 0.9190(3) 0.032(1) Uani 1.00 d . . .
C(6) C 0.0244(6) 0.1697(6) 0.9351(3) 0.030(1) Uani 1.00 d . . .
C(7) C 0.1839(6) 0.2462(8) 1.1282(3) 0.039(1) Uani 1.00 d . . .
C(8) C -0.1023(6) 0.3056(6) 1.0176(3) 0.0250(10) Uani 1.00 d . . .
C(9) C -0.2279(6) 0.3580(6) 0.9710(3) 0.0260(9) Uani 1.00 d . . .
C(10) C -0.4746(5) 0.5112(6) 0.9348(2) 0.0234(9) Uani 1.00 d . . .
C(11) C -0.3645(5) 0.4279(5) 0.9870(2) 0.0231(9) Uani 1.00 d . . .
C(12) C -0.3932(5) 0.4184(6) 1.0525(2) 0.0229(9) Uani 1.00 d . . .
B(1) B -0.2869(8) 0.265(1) 0.7390(4) 0.044(2) Uani 1.00 d . . .
H(1) H 0.3840 0.0982 1.0727 0.0423 Uiso 1.00 calc . . .
H(2) H 0.3680 0.0096 0.9606 0.0446 Uiso 1.00 calc . . .
H(3) H 0.1357 0.0495 0.8734 0.0388 Uiso 1.00 calc . . .
H(4) H -0.0675 0.1885 0.8996 0.0356 Uiso 1.00 calc . . .
H(5) H 0.2009 0.1528 1.1570 0.0467 Uiso 1.00 calc . . .
H(6) H 0.2686 0.3189 1.1427 0.0467 Uiso 1.00 calc . . .
H(7) H 0.0914 0.2989 1.1312 0.0467 Uiso 1.00 calc . . .
H(8) H -0.0989 0.3209 1.0649 0.0300 Uiso 1.00 calc . . .
H(9) H -0.2288 0.3492 0.9237 0.0312 Uiso 1.00 calc . . .
H(10) H -0.4583 0.5195 0.8900 0.0281 Uiso 1.00 calc . . .
H(11) H -0.3216 0.3632 1.0889 0.0275 Uiso 1.00 calc . . .
H(12) H 0.1222 0.5484 0.8014 0.0846 Uiso 1.00 calc . . .
H(13) H 0.0409 0.3801 0.7808 0.0846 Uiso 1.00 calc . . .
H(14) H 0.4823 0.0803 0.8518 0.1350 Uiso 1.00 calc . . .
H(15) H 0.4937 0.2372 0.8089 0.1350 Uiso 1.00 calc . . .

loop_
_atom_site_aniso_label
_atom_site_aniso_U_11
_atom_site_aniso_U_22
_atom_site_aniso_U_33
_atom_site_aniso_U_12
_atom_site_aniso_U_13
_atom_site_aniso_U_23
Ag(1) 0.0418(4) 0.0389(3) 0.0332(3) -0.0112(2) 0.0093(2) -0.0065(2)
F(1) 0.077(3) 0.091(4) 0.065(3) -0.040(3) 0.021(2) -0.021(3)
F(2) 0.055(3) 0.132(6) 0.136(6) -0.001(3) 0.000(3) -0.081(5)
F(3) 0.092(4) 0.095(4) 0.058(3) -0.005(3) 0.026(3) -0.033(3)
F(4) 0.261(10) 0.066(3) 0.063(3) -0.024(5) 0.069(5) 0.003(3)
O(1) 0.066(3) 0.062(3) 0.065(3) -0.025(3) -0.015(3) 0.020(3)
O(2) 0.132(7) 0.108(6) 0.137(7) -0.056(5) 0.109(6) -0.067(5)
C(1) 0.025(2) 0.022(2) 0.031(2) -0.002(2) 0.011(2) 0.002(2)
C(2) 0.021(2) 0.029(2) 0.039(3) -0.001(2) 0.007(2) 0.005(2)
C(3) 0.023(2) 0.031(3) 0.049(3) 0.001(2) 0.005(2) 0.004(2)
C(4) 0.025(3) 0.029(3) 0.061(4) 0.003(2) 0.017(2) -0.002(2)
C(5) 0.037(3) 0.025(2) 0.040(3) -0.003(2) 0.019(2) -0.005(2)
C(6) 0.031(3) 0.027(2) 0.032(3) -0.001(2) 0.009(2) 0.002(2)
C(7) 0.026(3) 0.049(3) 0.038(3) -0.001(2) 0.002(2) 0.001(3)
C(8) 0.024(2) 0.025(2) 0.026(2) -0.002(2) 0.006(2) -0.001(2)
C(9) 0.024(2) 0.028(2) 0.026(2) 0.002(2) 0.007(2) 0.002(2)
C(10) 0.027(2) 0.023(2) 0.021(2) 0.000(2) 0.007(2) 0.001(2)
C(11) 0.023(2) 0.022(2) 0.024(2) -0.002(2) 0.007(2) -0.001(2)
C(12) 0.022(2) 0.023(2) 0.022(2) 0.000(2) 0.004(2) 0.003(2)
B(1) 0.039(4) 0.058(4) 0.035(3) -0.008(3) 0.012(3) -0.011(3)

loop_
_atom_type_symbol
_atom_type_description
_atom_type_scat_dispersion_real
_atom_type_scat_dispersion_imag
_atom_type_scat_source
C C 0.003 0.002
;International Tables for Crystallography
(1992, Vol. C, Tables 4.2.6.8 and 6.1.1.4)
;
H H 0.000 0.000
;International Tables for Crystallography
(1992, Vol. C, Table 6.1.1.4)
;
Ag Ag -0.897 1.101
;International Tables for Crystallography
(1992, Vol. C, Tables 4.2.6.8 and 6.1.1.4)
;
B B 0.001 0.001
;International Tables for Crystallography
(1992, Vol. C, Tables 4.2.6.8 and 6.1.1.4)
;
F F 0.017 0.010
;International Tables for Crystallography
(1992, Vol. C, Tables 4.2.6.8 and 6.1.1.4)
;
O O 0.011 0.006
;International Tables for Crystallography
(1992, Vol. C, Tables 4.2.6.8 and 6.1.1.4)
;

loop_
_geom_angle_atom_site_label_1
_geom_angle_atom_site_label_2
_geom_angle_atom_site_label_3
_geom_angle
_geom_angle_site_symmetry_1
_geom_angle_site_symmetry_2
_geom_angle_site_symmetry_3
_geom_angle_publ_flag
O(1) Ag(1) O(2) 107.3(3) . . . yes
O(1) Ag(1) C(4) 125.3(2) . . . yes
O(1) Ag(1) C(5) 94.6(2) . . . yes
O(1) Ag(1) C(10) 110.8(2) . . 1_655 yes
O(1) Ag(1) C(12) 89.5(2) . . 3_567 yes
O(2) Ag(1) C(4) 92.2(3) . . . yes
O(2) Ag(1) C(5) 95.6(3) . . . yes
O(2) Ag(1) C(10) 93.6(2) . . 1_655 yes
O(2) Ag(1) C(12) 124.3(2) . . 3_567 yes
C(4) Ag(1) C(5) 31.7(2) . . . yes
C(4) Ag(1) C(10) 118.5(1) . . 1_655 yes
C(4) Ag(1) C(12) 120.7(2) . . 3_567 yes
C(5) Ag(1) C(10) 149.0(2) . . 1_655 yes
C(5) Ag(1) C(12) 136.5(2) . . 3_567 yes
C(10) Ag(1) C(12) 32.4(2) 1_655 . 3_567 yes
C(2) C(1) C(6) 118.3(5) . . . yes
C(2) C(1) C(8) 121.0(5) . . . yes
C(6) C(1) C(8) 120.6(4) . . . yes
C(1) C(2) C(3) 119.0(5) . . . yes
C(1) C(2) C(7) 121.3(5) . . . yes
C(3) C(2) C(7) 119.6(4) . . . yes
C(2) C(3) C(4) 122.1(5) . . . yes
Ag(1) C(4) C(3) 108.4(4) . . . yes
Ag(1) C(4) C(5) 67.8(3) . . . yes
C(3) C(4) C(5) 119.1(5) . . . yes
Ag(1) C(5) C(4) 80.4(3) . . . yes
Ag(1) C(5) C(6) 101.2(3) . . . yes
C(4) C(5) C(6) 119.1(5) . . . yes
C(1) C(6) C(5) 122.3(4) . . . yes
C(1) C(8) C(9) 125.4(5) . . . yes
C(8) C(9) C(11) 125.0(5) . . . yes
Ag(1) C(10) C(11) 106.1(3) 1_455 . . yes
Ag(1) C(10) C(12) 71.4(3) 1_455 . 3_467 yes
C(11) C(10) C(12) 121.8(4) . . 3_467 yes
C(9) C(11) C(10) 119.3(4) . . . yes
C(9) C(11) C(12) 123.5(4) . . . yes
C(10) C(11) C(12) 117.2(4) . . . yes
Ag(1) C(12) C(10) 76.2(3) 3_567 . 3_467 yes
Ag(1) C(12) C(11) 103.6(3) 3_567 . . yes
C(10) C(12) C(11) 121.0(4) 3_467 . . yes
F(1) B(1) F(2) 106.4(7) . . . yes
F(1) B(1) F(3) 110.3(7) . . . yes
F(1) B(1) F(4) 109.0(6) . . . yes
F(2) B(1) F(3) 108.4(6) . . . yes
F(2) B(1) F(4) 109.8(8) . . . yes
F(3) B(1) F(4) 112.7(7) . . . yes
Ag(1) O(1) H(12) 109.3 . . . no
Ag(1) O(1) H(13) 109.4 . . . no
H(12) O(1) H(13) 109.4 . . . no
Ag(1) O(2) H(14) 109.4 . . . no
Ag(1) O(2) H(15) 109.3 . . . no
H(14) O(2) H(15) 109.8 . . . no
C(2) C(3) H(1) 118.9 . . . no
C(4) C(3) H(1) 119.0 . . . no
C(3) C(4) H(2) 120.5 . . . no
C(5) C(4) H(2) 120.4 . . . no
Ag(1) C(5) H(3) 88.4 . . . no
C(4) C(5) H(3) 120.4 . . . no
C(6) C(5) H(3) 120.4 . . . no
C(1) C(6) H(4) 118.9 . . . no
C(5) C(6) H(4) 118.8 . . . no
C(2) C(7) H(5) 109.5 . . . no
C(2) C(7) H(6) 109.5 . . . no
C(2) C(7) H(7) 109.5 . . . no
H(5) C(7) H(6) 109.5 . . . no
H(5) C(7) H(7) 109.5 . . . no
H(6) C(7) H(7) 109.5 . . . no
C(1) C(8) H(8) 117.2 . . . no
C(9) C(8) H(8) 117.4 . . . no
C(8) C(9) H(9) 117.5 . . . no
C(11) C(9) H(9) 117.4 . . . no
C(11) C(10) H(10) 119.1 . . . no
C(12) C(10) H(10) 119.2 3_467 . . no
Ag(1) C(12) H(11) 90.2 3_567 . . no
C(10) C(12) H(11) 119.4 3_467 . . no
C(11) C(12) H(11) 119.5 . . . no

loop_
_geom_bond_atom_site_label_1
_geom_bond_atom_site_label_2
_geom_bond_distance
_geom_bond_site_symmetry_1
_geom_bond_site_symmetry_2
_geom_bond_publ_flag
Ag(1) O(1) 2.374(5) . . yes
Ag(1) O(2) 2.34(1) . . yes
Ag(1) C(4) 2.629(6) . . yes
Ag(1) C(5) 2.469(6) . . yes
Ag(1) C(10) 2.533(4) . 1_655 yes
Ag(1) C(12) 2.472(4) . 3_567 yes
F(1) B(1) 1.38(1) . . yes
F(2) B(1) 1.367(9) . . yes
F(3) B(1) 1.38(1) . . yes
F(4) B(1) 1.34(1) . . yes
C(1) C(2) 1.413(6) . . yes
C(1) C(6) 1.398(8) . . yes
C(1) C(8) 1.479(8) . . yes
C(2) C(3) 1.388(8) . . yes
C(2) C(7) 1.511(9) . . yes
C(3) C(4) 1.390(9) . . yes
C(4) C(5) 1.402(7) . . yes
C(5) C(6) 1.383(8) . . yes
C(8) C(9) 1.333(6) . . yes
C(9) C(11) 1.461(7) . . yes
C(10) C(11) 1.413(6) . . yes
C(10) C(12) 1.399(7) . 3_467 yes
C(11) C(12) 1.405(7) . . yes
O(1) H(12) 0.961 . . no
O(1) H(13) 0.960 . . no
O(2) H(14) 0.957 . . no
O(2) H(15) 0.960 . . no
C(3) H(1) 0.951 . . no
C(4) H(2) 0.950 . . no
C(5) H(3) 0.950 . . no
C(6) H(4) 0.950 . . no
C(7) H(5) 0.950 . . no
C(7) H(6) 0.950 . . no
C(7) H(7) 0.950 . . no
C(8) H(8) 0.950 . . no
C(9) H(9) 0.949 . . no
C(10) H(10) 0.950 . . no
C(12) H(11) 0.951 . . no

loop_
_geom_contact_atom_site_label_1
_geom_contact_atom_site_label_2
_geom_contact_distance
_geom_contact_site_symmetry_1
_geom_contact_site_symmetry_2
_geom_contact_publ_flag
Ag(1) C(4) 2.629(6) . . ?
Ag(1) C(10) 2.533(4) . 1_655 ?
F(1) O(2) 3.07(1) . 1_455 ?
F(1) C(10) 3.221(7) . 2_446 ?
F(1) O(1) 3.268(9) . 2_546 ?
F(1) C(12) 3.382(7) . 4_554 ?
F(1) F(3) 3.466(9) . 2_446 ?
F(2) O(1) 2.806(10) . 2_546 ?
F(2) O(1) 2.828(9) . . ?
F(2) C(6) 3.400(9) . . ?
F(3) O(2) 2.90(1) . 1_455 ?
F(3) O(2) 3.47(1) . 2_556 ?
F(3) C(9) 3.479(7) . . ?
F(4) O(2) 2.78(1) . 2_556 ?
F(4) C(5) 3.34(1) . 2_556 ?
F(4) C(12) 3.383(8) . 4_554 ?
F(4) C(4) 3.550(10) . 2_556 ?
O(1) B(1) 3.51(1) . 2_556 ?
O(2) B(1) 3.55(1) . 1_655 ?
C(1) C(6) 3.571(7) . 3_557 ?
C(2) C(6) 3.500(7) . 3_557 ?
C(4) C(8) 3.466(7) . 3_557 ?
C(5) C(8) 3.534(7) . 3_557 ?
